data_2102635
loop_
_publ_author_name
'Dova, Eva'
'Peschar, Ren\'e'
'Sakata, Makoto'
'Kato, Kenichi'
'Stassen, Arno F.'
'Schenk, Henk'
'Haasnoot, Jaap G.'

_publ_section_title
;
 Structures of Fe^II^ spin-crossover complexes from synchrotron
 powder-diffraction data
;
_journal_issue 5
_journal_name_full 'Acta Crystallographica Section B'
_journal_page_first 528
_journal_page_last 538
_journal_paper_doi 10.1107/S0108768104015356
_journal_volume 60
_journal_year 2004
_chemical_formula_sum 'C18 H30 B2 F8 Fe I6 N24'
_chemical_formula_weight 1573.50
_chemical_name_systematic ' ?'
_space_group_IT_number 14
_symmetry_cell_setting monoclinic
_symmetry_space_group_name_Hall '-P 2ybc'
_symmetry_space_group_name_H-M 'P 1 21/c 1'
_cell_angle_alpha 90.0
_cell_angle_beta 90.5991(17)
_cell_angle_gamma 90.0
_cell_formula_units_Z 2
_cell_length_a 12.3177(3)
_cell_length_b 17.6766(4)
_cell_length_c 10.4685(3)
_cell_volume 2279.23(10)
_cod_data_source_file na5021.cif
_cod_data_source_block TEEI90RRLAST_phase_1
_cod_depositor_comments
;
The following automatic conversions were performed:
'_geom_bond_publ_flag' value 'N' changed to 'n' according to
'/home/saulius/struct/CIF-dictionaries/cif_core.dic' dictionary named
'cif_core.dic' version 2.4.1 from 2010-06-29 (46
times).

'_geom_angle_publ_flag' value 'N' changed to 'n' according to
'/home/saulius/struct/CIF-dictionaries/cif_core.dic' dictionary named
'cif_core.dic' version 2.4.1 from 2010-06-29 (84 times).

Automatic conversion script
Id: cif_fix_enum 1527 2010-12-29 10:47:43Z saulius 

The following automatic conversions were performed:

'_geom_bond_publ_flag' value 'N' changed to 'n' according to
/home/saulius/struct/CIF-dictionaries/cif_core.dic dictionary named
'cif_core.dic' version 2.4.1 from 2010-06-29 (46
times).

'_geom_angle_publ_flag' value 'N' changed to 'n' according
to /home/saulius/struct/CIF-dictionaries/cif_core.dic dictionary
named 'cif_core.dic' version 2.4.1 from 2010-06-29 (84 times).

Automatic conversion script
Id: cif_fix_values 1715 2011-07-08 13:25:40Z adriana 
;
_cod_original_cell_volume 2279.25342
_cod_original_formula_sum 'C18 H30 B2 F8 Fe1 I6 N24'
_cod_database_code 2102635

loop_
_symmetry_equiv_pos_site_id
_symmetry_equiv_pos_as_xyz
1 +x,+y,+z
2 -x,+y+1/2,-z+1/2
-1 -x,-y,-z
-2 +x,-y+1/2,+z+1/2

loop_
_atom_site_label
_atom_site_fract_x
_atom_site_fract_y
_atom_site_fract_z
_atom_site_U_iso_or_equiv
_atom_site_thermal_displace_type
_atom_site_occupancy
_atom_site_type_symbol
Fe 0.0 0.0 0.0 0.020(5) Uiso 1.0 Fe
I1 -0.4190(4) 0.1953(2) 0.0763(5) 0.0365(6) Uiso 1.0 I
I2 -0.4107(4) -0.0756(2) -0.3263(4) 0.0365(6) Uiso 1.0 I
I3 -0.4210(3) -0.1132(2) 0.2382(4) 0.0365(6) Uiso 1.0 I
N4A -0.0973(14) 0.0633(12) 0.1157(16) 0.025 Uiso 1.0 N
N3A -0.1658(18) 0.0417(14) 0.200(2) 0.025 Uiso 1.0 N
N2A -0.2198(17) 0.0936(14) 0.253(2) 0.025 Uiso 1.0 N
N1A -0.1842(14) 0.1519(13) 0.1987(18) 0.025 Uiso 1.0 N
N4B -0.0941(14) 0.0279(10) -0.1459(17) 0.025 Uiso 1.0 N
N4C -0.0897(14) -0.0834(10) 0.0309(15) 0.025 Uiso 1.0 N
N3B -0.1492(18) 0.0894(15) -0.141(3) 0.025 Uiso 1.0 N
N3C -0.1433(16) -0.1211(11) -0.047(2) 0.025 Uiso 1.0 N
N2B -0.2128(19) 0.0997(16) -0.245(3) 0.025 Uiso 1.0 N
N1B -0.1889(16) 0.0375(14) -0.307(2) 0.025 Uiso 1.0 N
N2C -0.1975(15) -0.1701(11) 0.006(2) 0.025 Uiso 1.0 N
N1C -0.1811(14) -0.1647(11) 0.123(2) 0.025 Uiso 1.0 N
C1A -0.1105(15) 0.1320(13) 0.1104(17) 0.025 Uiso 1.0 C
C2A -0.222(2) 0.2271(17) 0.225(3) 0.025 Uiso 1.0 C
C3A -0.328(3) 0.222(2) 0.248(3) 0.025 Uiso 1.0 C
C1B -0.1171(17) -0.0071(13) -0.247(2) 0.025 Uiso 1.0 C
C1C -0.1142(14) -0.1103(10) 0.1357(17) 0.025 Uiso 1.0 C
C2B -0.2369(17) 0.0177(15) -0.423(3) 0.025 Uiso 1.0 C
C2C -0.2233(17) -0.2047(14) 0.232(3) 0.025 Uiso 1.0 C
C3B -0.356(2) 0.0334(15) -0.389(3) 0.025 Uiso 1.0 C
C3C -0.3389(19) -0.2026(15) 0.188(3) 0.025 Uiso 1.0 C
H1A -0.063(3) 0.167(3) 0.043(4) 0.025 Uiso 1.0 H
H2A2 -0.176(6) 0.249(5) 0.311(6) 0.025 Uiso 1.0 H
H2A1 -0.215(6) 0.263(4) 0.146(6) 0.025 Uiso 1.0 H
H3A2 -0.349(6) 0.271(4) 0.293(7) 0.025 Uiso 1.0 H
H3A1 -0.342(7) 0.172(4) 0.314(7) 0.025 Uiso 1.0 H
H1B -0.085(3) -0.061(3) -0.275(5) 0.025 Uiso 1.0 H
H1C -0.084(3) -0.088(3) 0.224(5) 0.025 Uiso 1.0 H
H2B2 -0.215(6) 0.054(4) -0.495(6) 0.025 Uiso 1.0 H
H2B1 -0.232(6) -0.038(3) -0.445(7) 0.025 Uiso 1.0 H
H2C2 -0.198(6) -0.260(3) 0.226(7) 0.025 Uiso 1.0 H
H2C1 -0.221(6) -0.177(4) 0.318(5) 0.025 Uiso 1.0 H
H3B2 -0.395(6) 0.046(4) -0.478(6) 0.025 Uiso 1.0 H
H3B1 -0.362(6) 0.075(4) -0.318(7) 0.025 Uiso 1.0 H
H3C2 -0.370(6) -0.253(4) 0.242(8) 0.025 Uiso 1.0 H
H3C1 -0.339(6) -0.219(5) 0.090(5) 0.025 Uiso 1.0 H
B 0.0071(18) 0.1617(13) 0.502(2) 0.025 Uiso 1.0 B
F1 0.045(2) 0.2189(12) 0.577(3) 0.025 Uiso 1.0 F
F2 -0.0946(18) 0.1830(14) 0.494(2) 0.025 Uiso 1.0 F
F3 0.0704(18) 0.1593(13) 0.400(2) 0.025 Uiso 1.0 F
F4 0.020(2) 0.1028(12) 0.572(2) 0.025 Uiso 1.0 F

loop_
_atom_type_symbol
Fe
I
N
C
H
B
F

loop_
_geom_angle_atom_site_label_1
_geom_angle_atom_site_label_2
_geom_angle_atom_site_label_3
_geom_angle_site_symmetry_1
_geom_angle_site_symmetry_3
_geom_angle
_geom_angle_publ_flag
N4A Fe N4A 1_555 -1_555 180.0 n
N4A Fe N4B 1_555 1_555 88.7(5) n
N4A Fe N4B 1_555 -1_555 91.3(5) n
N4A Fe N4C 1_555 1_555 88.7(7) n
N4A Fe N4C 1_555 -1_555 91.3(7) n
N4A Fe N4B -1_555 1_555 91.3(5) n
N4A Fe N4B -1_555 -1_555 88.7(5) n
N4A Fe N4C -1_555 1_555 91.3(7) n
N4A Fe N4C -1_555 -1_555 88.7(7) n
N4B Fe N4B 1_555 -1_555 180.0 n
N4B Fe N4C 1_555 1_555 89.3(6) n
N4B Fe N4C 1_555 -1_555 90.7(6) n
N4B Fe N4C -1_555 1_555 90.7(6) n
N4B Fe N4C -1_555 -1_555 89.3(6) n
N4C Fe N4C 1_555 -1_555 180.0 n
N3A N4A C1A 1_555 1_555 103.8(19) n
N4A N3A N2A 1_555 1_555 116.(2) n
N3A N2A N1A 1_555 1_555 102.(2) n
N2A N1A C1A 1_555 1_555 110.(2) n
N2A N1A C2A 1_555 1_555 124.(2) n
C1A N1A C2A 1_555 1_555 127.(2) n
N3B N4B C1B 1_555 1_555 110.(2) n
N3C N4C C1C 1_555 1_555 103.9(17) n
N4B N3B N2B 1_555 1_555 113.(2) n
N4C N3C N2C 1_555 1_555 112.(2) n
N3B N2B N1B 1_555 1_555 99.(2) n
N2B N1B C1B 1_555 1_555 115.(2) n
N2B N1B C2B 1_555 1_555 123.(2) n
C1B N1B C2B 1_555 1_555 122.(2) n
N3C N2C N1C 1_555 1_555 108.(2) n
N2C N1C C1C 1_555 1_555 104.9(19) n
N2C N1C C2C 1_555 1_555 133.(2) n
C1C N1C C2C 1_555 1_555 122.1(19) n
N4A C1A N1A 1_555 1_555 108.5(19) n
N4A C1A H1A 1_555 1_555 121.(3) n
N1A C1A H1A 1_555 1_555 130.(3) n
N1A C2A C3A 1_555 1_555 107.(2) n
N1A C2A H2A2 1_555 1_555 108(4) n
N1A C2A H2A1 1_555 1_555 113(4) n
C3A C2A H2A2 1_555 1_555 112(4) n
C3A C2A H2A1 1_555 1_555 106(4) n
H2A2 C2A H2A1 1_555 1_555 112(4) n
I1 C3A C2A 1_555 1_555 111.(2) n
I1 C3A H3A2 1_555 1_555 116(4) n
I1 C3A H3A1 1_555 1_555 104(4) n
C2A C3A H3A2 1_555 1_555 106(4) n
C2A C3A H3A1 1_555 1_555 109(4) n
H3A2 C3A H3A1 1_555 1_555 110(4) n
N4B C1B N1B 1_555 1_555 104.(2) n
N4B C1B H1B 1_555 1_555 126.(3) n
N1B C1B H1B 1_555 1_555 130.(3) n
N4C C1C N1C 1_555 1_555 111.4(17) n
N4C C1C H1C 1_555 1_555 123.(3) n
N1C C1C H1C 1_555 1_555 126.(3) n
N1B C2B C3B 1_555 1_555 98.7(17) n
N1B C2B H2B2 1_555 1_555 112(4) n
N1B C2B H2B1 1_555 1_555 115(4) n
C3B C2B H2B2 1_555 1_555 108(4) n
C3B C2B H2B1 1_555 1_555 107(4) n
H2B2 C2B H2B1 1_555 1_555 115(4) n
N1C C2C C3C 1_555 1_555 95.7(17) n
N1C C2C H2C2 1_555 1_555 108(4) n
N1C C2C H2C1 1_555 1_555 117(4) n
C3C C2C H2C2 1_555 1_555 107(4) n
C3C C2C H2C1 1_555 1_555 106(4) n
H2C2 C2C H2C1 1_555 1_555 120(4) n
I2 C3B C2B 1_555 1_555 102.1(14) n
I2 C3B H3B2 1_555 1_555 108(4) n
I2 C3B H3B1 1_555 1_555 113(4) n
C2B C3B H3B2 1_555 1_555 105(4) n
C2B C3B H3B1 1_555 1_555 111(4) n
H3B2 C3B H3B1 1_555 1_555 117(4) n
I3 C3C C2C 1_555 1_555 115.7(16) n
I3 C3C H3C2 1_555 1_555 109(4) n
I3 C3C H3C1 1_555 1_555 119(4) n
C2C C3C H3C2 1_555 1_555 99(4) n
C2C C3C H3C1 1_555 1_555 106(4) n
H3C2 C3C H3C1 1_555 1_555 105(4) n
F1 B F2 1_555 1_555 98.(2) n
F1 B F3 1_555 1_555 107.(2) n
F1 B F4 1_555 1_555 103.(2) n
F2 B F3 1_555 1_555 121.7(18) n
F2 B F4 1_555 1_555 113.(2) n
F3 B F4 1_555 1_555 111.(2) n

loop_
_geom_bond_atom_site_label_1
_geom_bond_atom_site_label_2
_geom_bond_site_symmetry_2
_geom_bond_distance
_geom_bond_publ_flag
Fe N4A 1_555 2.05(2) n
Fe N4B 1_555 1.97(2) n
Fe N4C 1_555 1.873(19) n
I1 C3A 1_555 2.16(3) n
I2 C3B 1_555 2.14(3) n
I3 C3C 1_555 1.95(3) n
N4A N3A 1_555 1.29(3) n
N4A C1A 1_555 1.23(2) n
N3A N2A 1_555 1.26(2) n
N2A N1A 1_555 1.26(2) n
N1A C1A 1_555 1.350(17) n
N1A C2A 1_555 1.44(3) n
N4B N3B 1_555 1.28(3) n
N4B C1B 1_555 1.26(2) n
N3B N2B 1_555 1.35(3) n
N2B N1B 1_555 1.31(3) n
N1B C1B 1_555 1.33(3) n
N1B C2B 1_555 1.39(3) n
N4C N3C 1_555 1.24(3) n
N4C C1C 1_555 1.236(14) n
N3C N2C 1_555 1.229(15) n
N2C N1C 1_555 1.24(2) n
N1C C1C 1_555 1.27(2) n
N1C C2C 1_555 1.44(3) n
C1A H1A 1_555 1.11(5) n
C2A C3A 1_555 1.33(3) n
C2A H2A2 1_555 1.12(5) n
C2A H2A1 1_555 1.05(5) n
C3A H3A2 1_555 1.02(5) n
C3A H3A1 1_555 1.13(5) n
C1B H1B 1_555 1.07(4) n
C1C H1C 1_555 1.06(5) n
C2B C3B 1_555 1.54(2) n
C2B H2B2 1_555 1.02(5) n
C2B H2B1 1_555 1.01(5) n
C2C C3C 1_555 1.49(2) n
C2C H2C2 1_555 1.03(5) n
C2C H2C1 1_555 1.03(5) n
C3B H3B2 1_555 1.07(5) n
C3B H3B1 1_555 1.04(5) n
C3C H3C2 1_555 1.12(5) n
C3C H3C1 1_555 1.06(5) n
B F1 1_555 1.36(2) n
B F2 1_555 1.31(2) n
B F3 1_555 1.33(2) n
B F4 1_555 1.29(2) n
